data_9016406
loop_
_publ_author_name
'Hazemann, J.-L.'
'B\'erar, J. F.'
'Manceau, A.'

_publ_section_title
;
 Rietveld studies of the aluminium-iron substitution in synthetic goethite
;
_journal_coden_ASTM MSFOEP
_journal_name_full 'Materials Science Forum'
_journal_page_first 821
_journal_page_last 826
_journal_paper_doi 10.4028/www.scientific.net/MSF.79-82.821
_journal_volume 79-82
_journal_year 1991
_chemical_formula_sum 'Fe O2'
_chemical_name_mineral Goethite
_space_group_IT_number 62
_symmetry_space_group_name_Hall '-P 2c 2ab'
_symmetry_space_group_name_H-M 'P b n m'
_cell_angle_alpha 90
_cell_angle_beta 90
_cell_angle_gamma 90
_cell_length_a 4.6048
_cell_length_b 9.9595
_cell_length_c 3.023
_cell_formula_units_Z 4
_cell_volume 138.639
_database_code_amcsd 0016645
_exptl_crystal_density_diffrn 4.209
_cod_duplicate_entry 1008768
_cod_database_code 9016406

loop_
_space_group_symop_operation_xyz
x,y,z
x,y,1/2-z
-x,-y,1/2+z
1/2+x,1/2-y,1/2+z
1/2-x,1/2+y,1/2-z
1/2-x,1/2+y,z
1/2+x,1/2-y,-z
-x,-y,-z

loop_
_atom_site_label
_atom_site_fract_x
_atom_site_fract_y
_atom_site_fract_z
Fe1 0.04770 0.85390 0.25000
O1 0.70800 0.19960 0.25000
O2 0.20400 0.05310 0.25000

loop_
_cod_related_entry_id
_cod_related_entry_database
_cod_related_entry_code
1 AMCSD 0016645
